data_4108430
loop_
_publ_author_name
'Ivan E. Kareev'
'Alexey A. Popov'
'Igor V. Kuvychko'
'Natalia B. Shustova'
'Sergey F. Lebedkin'
'Vyachevslav P. Bubnov'
'Oren P. Anderson'
'Konrad Seppelt'
'Steven H. Strauss'
'Olga V. Boltalina'

_publ_section_title
;
 Synthesis and X-ray or NMR/DFT Structure Elucidation of Twenty-One New
 Trifluoromethyl Derivatives of Soluble Cage Isomers of C76, C78, C84, and
 C90
;
_journal_name_full 'Journal of the American Chemical Society'
_journal_page_first 13471
_journal_page_last 13489
_journal_paper_doi 10.1021/ja8041614
_journal_volume 130
_journal_year 2008
_chemical_formula_moiety 'C88F30, C7H8'
_chemical_formula_sum 'C95 H8 F30'
_chemical_formula_weight 1719.01
_chemical_name_systematic
; 
 ? 
;
_space_group_IT_number 11
_symmetry_cell_setting monoclinic
_symmetry_space_group_name_Hall '-P 2yb'
_symmetry_space_group_name_H-M 'P 1 21/m 1'
_atom_sites_solution_hydrogens geom
_atom_sites_solution_primary direct
_atom_sites_solution_secondary difmap
_audit_creation_method SHELXL-97
_cell_angle_alpha 90.00
_cell_angle_beta 110.048(10)
_cell_angle_gamma 90.00
_cell_formula_units_Z 2
_cell_length_a 11.444(2)
_cell_length_b 18.791(4)
_cell_length_c 14.883(3)
_cell_measurement_reflns_used 9583
_cell_measurement_temperature 100(1)
_cell_measurement_theta_max 30.47
_cell_measurement_theta_min 2.61
_cell_volume 3006.6(10)
_computing_cell_refinement 'APEX2, v. 2.0-2, Bruker AXS, 2006'
_computing_data_collection 'APEX2, v. 2.0-2, Bruker AXS, 2006'
_computing_data_reduction 'APEX2, v. 2.0-2, Bruker AXS, 2006'
_computing_molecular_graphics 'SHELXTL, v. 6.14, Bruker AXS'
_computing_publication_material 'SHELXTL, v. 6.14, Bruker AXS'
_computing_structure_refinement 'SHELXTL, v. 6.14, Bruker AXS'
_computing_structure_solution 'SHELXTL, v. 6.14, Bruker AXS'
_diffrn_ambient_temperature 100(1)
_diffrn_measured_fraction_theta_full 1.000
_diffrn_measured_fraction_theta_max 1.000
_diffrn_measurement_device_type 'Bruker Kappa APEX II diffractometer'
_diffrn_measurement_method 'phi and omega scans'
_diffrn_radiation_monochromator graphite
_diffrn_radiation_source 'fine-focus sealed tube'
_diffrn_radiation_type MoK\a
_diffrn_radiation_wavelength 0.71073
_diffrn_reflns_av_R_equivalents 0.0680
_diffrn_reflns_av_sigmaI/netI 0.0489
_diffrn_reflns_limit_h_max 15
_diffrn_reflns_limit_h_min -15
_diffrn_reflns_limit_k_max 25
_diffrn_reflns_limit_k_min -25
_diffrn_reflns_limit_l_max 19
_diffrn_reflns_limit_l_min -19
_diffrn_reflns_number 57502
_diffrn_reflns_theta_full 28.28
_diffrn_reflns_theta_max 28.28
_diffrn_reflns_theta_min 1.82
_diffrn_standards_decay_% 0
_diffrn_standards_interval_count 0
_diffrn_standards_interval_time 0
_diffrn_standards_number 0
_exptl_absorpt_coefficient_mu 0.176
_exptl_absorpt_correction_T_max 0.9825
_exptl_absorpt_correction_T_min 0.9019
_exptl_absorpt_correction_type multi-scan
_exptl_absorpt_process_details 'SADABS, v. 2.10, Bruker AXS, Madison, WI'
_exptl_crystal_colour red
_exptl_crystal_density_diffrn 1.899
_exptl_crystal_description plate
_exptl_crystal_F_000 1696
_exptl_crystal_size_max 0.60
_exptl_crystal_size_mid 0.27
_exptl_crystal_size_min 0.10
_refine_diff_density_max 0.642
_refine_diff_density_min -0.546
_refine_diff_density_rms 0.119
_refine_ls_extinction_coef none
_refine_ls_extinction_method none
_refine_ls_goodness_of_fit_ref 1.071
_refine_ls_hydrogen_treatment constr
_refine_ls_matrix_type full
_refine_ls_number_parameters 575
_refine_ls_number_reflns 7684
_refine_ls_number_restraints 0
_refine_ls_restrained_S_all 1.071
_refine_ls_R_factor_all 0.0752
_refine_ls_R_factor_gt 0.0557
_refine_ls_shift/su_max 0.000
_refine_ls_shift/su_mean 0.000
_refine_ls_structure_factor_coef Fsqd
_refine_ls_weighting_details 'calc w=1/[\s^2^(Fo^2^)+(0.1028P)^2^+1.2350P] where P=(Fo^2^+2Fc^2^)/3'
_refine_ls_weighting_scheme calc
_refine_ls_wR_factor_gt 0.1550
_refine_ls_wR_factor_ref 0.1695
_reflns_number_gt 5721
_reflns_number_total 7684
_reflns_threshold_expression >2sigma(I)
_cod_data_source_file ja8041614_si_003.cif
_cod_data_source_block ss220r1_0m
_cod_original_cell_volume 3006.5(10)
_cod_database_code 4108430

loop_
_symmetry_equiv_pos_as_xyz
'x, y, z'
'-x, y+1/2, -z'
'-x, -y, -z'
'x, -y-1/2, z'

loop_
_atom_site_label
_atom_site_type_symbol
_atom_site_fract_x
_atom_site_fract_y
_atom_site_fract_z
_atom_site_U_iso_or_equiv
_atom_site_adp_type
_atom_site_occupancy
_atom_site_symmetry_multiplicity
_atom_site_calc_flag
_atom_site_refinement_flags
C1 C 1.0282(3) 0.7500 0.4510(2) 0.0140(6) Uani 1 2 d S
C2 C 0.97721(19) 0.68366(12) 0.47143(16) 0.0138(4) Uani 1 1 d .
C3 C 0.88454(19) 0.68336(12) 0.51792(15) 0.0132(4) Uani 1 1 d .
C4 C 0.8408(3) 0.7500 0.5455(2) 0.0130(6) Uani 1 2 d S
C10 C 1.0876(3) 0.7500 0.3815(2) 0.0141(6) Uani 1 2 d S
C11 C 1.08401(19) 0.68902(12) 0.32202(16) 0.0137(4) Uani 1 1 d .
C12 C 1.02844(19) 0.62738(12) 0.33753(16) 0.0136(4) Uani 1 1 d .
C13 C 0.98167(19) 0.62357(12) 0.41538(16) 0.0139(4) Uani 1 1 d .
C14 C 0.8911(2) 0.56861(11) 0.39402(16) 0.0129(4) Uani 1 1 d .
C15 C 0.80537(19) 0.56800(11) 0.43782(16) 0.0124(4) Uani 1 1 d .
C16 C 0.80693(19) 0.62295(11) 0.50453(15) 0.0131(4) Uani 1 1 d .
C17 C 0.6861(2) 0.62675(12) 0.51210(15) 0.0130(4) Uani 1 1 d .
C18 C 0.6482(2) 0.68884(12) 0.54367(15) 0.0136(4) Uani 1 1 d .
C19 C 0.7278(3) 0.7500 0.5636(2) 0.0140(6) Uani 1 2 d S
C30 C 0.88593(19) 0.71287(11) 0.07576(16) 0.0126(4) Uani 1 1 d .
C31 C 0.9786(2) 0.67463(11) 0.15062(16) 0.0131(4) Uani 1 1 d .
C32 C 0.92324(19) 0.61021(11) 0.16824(16) 0.0127(4) Uani 1 1 d .
C33 C 0.95064(19) 0.58565(11) 0.25903(16) 0.0131(4) Uani 1 1 d .
C34 C 0.86531(19) 0.53898(11) 0.29343(16) 0.0124(4) Uani 1 1 d .
C35 C 0.72702(19) 0.55599(11) 0.23404(16) 0.0118(4) Uani 1 1 d .
C36 C 0.6363(2) 0.55640(11) 0.28043(15) 0.0114(4) Uani 1 1 d .
C37 C 0.67398(19) 0.53881(11) 0.38921(16) 0.0122(4) Uani 1 1 d .
C38 C 0.6023(2) 0.58490(11) 0.43678(16) 0.0128(4) Uani 1 1 d .
C39 C 0.4847(2) 0.60896(11) 0.39023(15) 0.0117(4) Uani 1 1 d .
C40 C 0.4451(2) 0.67371(11) 0.42199(16) 0.0126(4) Uani 1 1 d .
C41 C 0.5214(2) 0.71155(11) 0.50064(16) 0.0125(4) Uani 1 1 d .
C53 C 1.06365(19) 0.71170(11) 0.22517(16) 0.0135(4) Uani 1 1 d .
C54 C 0.7724(2) 0.67542(11) 0.04675(16) 0.0120(4) Uani 1 1 d .
C55 C 0.79472(19) 0.59967(11) 0.09244(15) 0.0117(4) Uani 1 1 d .
C56 C 0.69785(19) 0.58466(11) 0.13997(15) 0.0110(4) Uani 1 1 d .
C57 C 0.58093(19) 0.61336(11) 0.09527(15) 0.0110(4) Uani 1 1 d .
C58 C 0.49363(19) 0.61509(11) 0.14220(15) 0.0108(4) Uani 1 1 d .
C59 C 0.51728(19) 0.58541(11) 0.23273(15) 0.0103(4) Uani 1 1 d .
C60 C 0.42126(19) 0.60045(11) 0.28211(16) 0.0113(4) Uani 1 1 d .
C61 C 0.36577(18) 0.67545(11) 0.25489(16) 0.0110(4) Uani 1 1 d .
C62 C 0.37081(18) 0.71250(11) 0.33764(16) 0.0115(4) Uani 1 1 d .
C71 C 0.66033(19) 0.71184(11) 0.01899(15) 0.0109(4) Uani 1 1 d .
C72 C 0.54589(19) 0.66891(11) 0.01374(15) 0.0109(4) Uani 1 1 d .
C73 C 0.45174(18) 0.71279(10) 0.04167(15) 0.0100(4) Uani 1 1 d .
C74 C 0.41167(19) 0.67658(11) 0.10705(15) 0.0118(4) Uani 1 1 d .
C75 C 0.36126(18) 0.71150(11) 0.17105(15) 0.0108(4) Uani 1 1 d .
C79 C 0.3163(2) 0.54523(11) 0.25345(16) 0.0140(4) Uani 1 1 d .
C80 C 0.6563(2) 0.45906(12) 0.40711(16) 0.0146(4) Uani 1 1 d .
C81 C 0.9018(2) 0.45972(12) 0.29399(16) 0.0146(4) Uani 1 1 d .
C82 C 0.7996(2) 0.54008(12) 0.02206(16) 0.0143(4) Uani 1 1 d .
C83 C 0.4828(2) 0.63599(11) -0.08768(16) 0.0139(4) Uani 1 1 d .
C101 C 0.9907(4) 0.7500 0.8552(3) 0.0359(10) Uani 1 2 d S
C102 C 0.9237(3) 0.68681(15) 0.8371(2) 0.0347(7) Uani 1 1 d .
H102 H 0.9661 0.6437 0.8473 0.042 Uiso 1 1 calc R
C103 C 0.7959(3) 0.68695(15) 0.8042(2) 0.0315(6) Uani 1 1 d .
H103 H 0.7529 0.6440 0.7925 0.038 Uiso 1 1 calc R
C104 C 0.7311(4) 0.7500 0.7885(3) 0.0335(9) Uani 1 2 d S
H104 H 0.6447 0.7500 0.7677 0.040 Uiso 1 2 calc SR
C105 C 1.1306(5) 0.7500 0.8940(6) 0.0745(19) Uani 1 2 d S
H10A H 1.1601 0.7022 0.9093 0.112 Uiso 0.50 1 calc PR
H10B H 1.1590 0.7788 0.9507 0.112 Uiso 0.50 1 calc PR
H10C H 1.1618 0.7690 0.8468 0.112 Uiso 0.50 1 calc PR
F791 F 0.35817(12) 0.47932(7) 0.25424(11) 0.0208(3) Uani 1 1 d .
F792 F 0.23703(12) 0.55777(7) 0.16428(10) 0.0200(3) Uani 1 1 d .
F793 F 0.25047(13) 0.54760(7) 0.31237(11) 0.0229(3) Uani 1 1 d .
F801 F 0.54486(13) 0.44736(7) 0.41553(11) 0.0212(3) Uani 1 1 d .
F802 F 0.74110(13) 0.43661(7) 0.48885(10) 0.0235(3) Uani 1 1 d .
F803 F 0.66244(14) 0.41778(7) 0.33612(10) 0.0223(3) Uani 1 1 d .
F811 F 0.90214(14) 0.42708(7) 0.37442(10) 0.0233(3) Uani 1 1 d .
F812 F 1.01675(12) 0.45300(7) 0.29123(11) 0.0245(3) Uani 1 1 d .
F813 F 0.82592(13) 0.42328(7) 0.22050(10) 0.0234(3) Uani 1 1 d .
F821 F 0.86387(16) 0.48476(8) 0.06967(11) 0.0317(4) Uani 1 1 d .
F822 F 0.85510(14) 0.56221(8) -0.03842(11) 0.0256(3) Uani 1 1 d .
F823 F 0.68761(13) 0.51627(8) -0.02879(11) 0.0279(4) Uani 1 1 d .
F831 F 0.56306(14) 0.61982(9) -0.13147(11) 0.0296(4) Uani 1 1 d .
F832 F 0.40111(16) 0.68042(8) -0.14570(10) 0.0329(4) Uani 1 1 d .
F833 F 0.42171(15) 0.57712(8) -0.08290(11) 0.0291(4) Uani 1 1 d .

loop_
_atom_site_aniso_label
_atom_site_aniso_U_11
_atom_site_aniso_U_22
_atom_site_aniso_U_33
_atom_site_aniso_U_23
_atom_site_aniso_U_13
_atom_site_aniso_U_12
C1 0.0072(13) 0.0191(15) 0.0100(15) 0.000 -0.0044(12) 0.000
C2 0.0067(9) 0.0194(10) 0.0104(11) 0.0012(9) -0.0033(8) 0.0006(8)
C3 0.0100(10) 0.0177(10) 0.0068(10) 0.0019(8) -0.0036(8) 0.0021(8)
C4 0.0101(14) 0.0187(15) 0.0053(14) 0.000 -0.0037(12) 0.000
C10 0.0034(13) 0.0207(15) 0.0139(16) 0.000 -0.0026(12) 0.000
C11 0.0054(9) 0.0186(11) 0.0131(11) 0.0002(9) -0.0022(8) 0.0028(8)
C12 0.0070(9) 0.0183(10) 0.0116(11) 0.0014(9) -0.0019(8) 0.0048(8)
C13 0.0088(10) 0.0180(10) 0.0100(11) 0.0040(8) -0.0031(8) 0.0037(8)
C14 0.0101(10) 0.0142(10) 0.0100(11) 0.0042(8) -0.0020(8) 0.0051(8)
C15 0.0089(10) 0.0153(10) 0.0095(11) 0.0046(8) -0.0015(8) 0.0022(8)
C16 0.0112(10) 0.0178(10) 0.0065(10) 0.0049(8) -0.0018(8) 0.0050(8)
C17 0.0135(10) 0.0174(10) 0.0070(10) 0.0045(8) 0.0022(8) 0.0013(8)
C18 0.0148(10) 0.0184(11) 0.0076(11) 0.0034(9) 0.0036(9) 0.0006(8)
C19 0.0161(15) 0.0183(14) 0.0058(15) 0.000 0.0013(12) 0.000
C30 0.0108(10) 0.0171(10) 0.0106(11) -0.0006(8) 0.0048(9) 0.0010(8)
C31 0.0112(10) 0.0164(10) 0.0126(11) 0.0000(8) 0.0053(9) 0.0021(8)
C32 0.0094(10) 0.0142(10) 0.0129(11) -0.0011(8) 0.0021(9) 0.0031(8)
C33 0.0083(9) 0.0150(10) 0.0152(12) 0.0003(8) 0.0031(9) 0.0026(8)
C34 0.0085(9) 0.0154(10) 0.0116(11) 0.0026(8) 0.0015(8) 0.0026(8)
C35 0.0090(9) 0.0124(9) 0.0116(11) -0.0002(8) 0.0004(8) 0.0006(8)
C36 0.0111(10) 0.0116(9) 0.0096(11) 0.0002(8) 0.0010(8) -0.0004(8)
C37 0.0101(10) 0.0137(10) 0.0115(11) 0.0022(8) 0.0019(8) 0.0026(8)
C38 0.0135(10) 0.0137(10) 0.0121(11) 0.0031(8) 0.0056(9) 0.0001(8)
C39 0.0115(10) 0.0131(9) 0.0096(11) 0.0010(8) 0.0022(8) -0.0023(8)
C40 0.0117(10) 0.0148(10) 0.0127(11) 0.0027(8) 0.0060(9) -0.0008(8)
C41 0.0127(10) 0.0160(10) 0.0101(11) 0.0020(8) 0.0054(9) 0.0006(8)
C53 0.0057(9) 0.0188(11) 0.0159(11) 0.0009(9) 0.0036(8) 0.0022(8)
C54 0.0124(10) 0.0156(10) 0.0084(10) -0.0006(8) 0.0039(8) 0.0002(8)
C55 0.0103(10) 0.0133(9) 0.0094(11) -0.0005(8) 0.0004(8) 0.0011(8)
C56 0.0094(10) 0.0104(9) 0.0112(11) -0.0027(8) 0.0010(8) -0.0010(7)
C57 0.0101(10) 0.0113(9) 0.0086(10) -0.0026(8) -0.0004(8) -0.0019(8)
C58 0.0083(9) 0.0107(9) 0.0103(10) -0.0023(8) -0.0008(8) -0.0025(7)
C59 0.0083(9) 0.0110(9) 0.0102(11) -0.0010(8) 0.0013(8) -0.0009(7)
C60 0.0093(9) 0.0121(9) 0.0116(11) 0.0011(8) 0.0025(8) -0.0004(8)
C61 0.0045(9) 0.0126(9) 0.0130(11) -0.0009(8) -0.0008(8) -0.0016(7)
C62 0.0052(9) 0.0149(10) 0.0138(11) 0.0018(8) 0.0024(8) -0.0010(7)
C71 0.0111(10) 0.0146(10) 0.0054(10) -0.0007(8) 0.0007(8) -0.0020(8)
C72 0.0087(9) 0.0123(9) 0.0101(11) 0.0002(8) 0.0012(8) 0.0007(7)
C73 0.0057(9) 0.0123(10) 0.0077(10) -0.0019(8) -0.0035(8) 0.0003(7)
C74 0.0103(10) 0.0129(10) 0.0090(11) -0.0008(8) -0.0008(8) -0.0005(8)
C75 0.0045(9) 0.0120(10) 0.0126(11) -0.0007(8) -0.0014(8) -0.0011(7)
C79 0.0108(10) 0.0148(10) 0.0147(12) 0.0000(9) 0.0022(9) 0.0005(8)
C80 0.0104(10) 0.0172(10) 0.0147(12) 0.0022(9) 0.0026(9) 0.0018(8)
C81 0.0091(10) 0.0179(10) 0.0147(12) 0.0026(9) 0.0014(9) 0.0035(8)
C82 0.0140(10) 0.0156(10) 0.0128(11) 0.0005(8) 0.0041(9) 0.0005(8)
C83 0.0125(10) 0.0143(10) 0.0126(11) -0.0012(8) 0.0015(9) -0.0010(8)
C101 0.028(2) 0.045(2) 0.038(2) 0.000 0.0157(19) 0.000
C102 0.0435(17) 0.0238(13) 0.0406(18) 0.0030(12) 0.0193(15) 0.0079(12)
C103 0.0428(17) 0.0270(13) 0.0257(15) -0.0035(11) 0.0128(13) -0.0106(12)
C104 0.030(2) 0.049(2) 0.021(2) 0.000 0.0076(17) 0.000
C105 0.028(3) 0.090(5) 0.102(5) 0.000 0.018(3) 0.000
F791 0.0187(7) 0.0118(6) 0.0302(8) -0.0003(6) 0.0064(6) 0.0003(5)
F792 0.0145(7) 0.0207(7) 0.0182(7) -0.0021(6) -0.0027(6) -0.0035(5)
F793 0.0199(7) 0.0271(7) 0.0266(8) -0.0076(6) 0.0145(6) -0.0089(6)
F801 0.0177(7) 0.0180(7) 0.0298(8) 0.0056(6) 0.0105(6) -0.0010(5)
F802 0.0230(7) 0.0223(7) 0.0186(8) 0.0105(6) -0.0015(6) 0.0034(6)
F803 0.0319(8) 0.0156(6) 0.0217(8) -0.0006(6) 0.0120(7) 0.0009(6)
F811 0.0309(8) 0.0187(7) 0.0207(8) 0.0080(6) 0.0093(7) 0.0076(6)
F812 0.0139(7) 0.0213(7) 0.0396(9) 0.0041(6) 0.0106(6) 0.0068(5)
F813 0.0231(7) 0.0184(7) 0.0207(8) -0.0031(6) -0.0029(6) 0.0035(6)
F821 0.0470(10) 0.0211(7) 0.0238(8) 0.0024(6) 0.0080(7) 0.0179(7)
F822 0.0360(9) 0.0230(7) 0.0261(8) -0.0070(6) 0.0215(7) -0.0066(6)
F823 0.0195(7) 0.0338(8) 0.0305(9) -0.0199(7) 0.0087(7) -0.0089(6)
F831 0.0214(7) 0.0474(9) 0.0209(8) -0.0189(7) 0.0084(6) -0.0065(7)
F832 0.0429(10) 0.0272(8) 0.0136(8) -0.0026(6) -0.0095(7) 0.0159(7)
F833 0.0338(9) 0.0305(8) 0.0178(8) -0.0055(6) 0.0020(7) -0.0217(7)

loop_
_atom_type_symbol
_atom_type_description
_atom_type_scat_dispersion_real
_atom_type_scat_dispersion_imag
_atom_type_scat_source
C C 0.0033 0.0016 'International Tables Vol C Tables 4.2.6.8 and 6.1.1.4'
H H 0.0000 0.0000 'International Tables Vol C Tables 4.2.6.8 and 6.1.1.4'
F F 0.0171 0.0103 'International Tables Vol C Tables 4.2.6.8 and 6.1.1.4'

loop_
_geom_angle_atom_site_label_1
_geom_angle_atom_site_label_2
_geom_angle_atom_site_label_3
_geom_angle
_geom_angle_site_symmetry_1
_geom_angle_site_symmetry_3
C10 C1 C2 118.69(15) . .
C10 C1 C2 118.69(15) . 4_575
C2 C1 C2 118.3(3) . 4_575
C13 C2 C3 117.24(19) . .
C13 C2 C1 117.6(2) . .
C3 C2 C1 121.0(2) . .
C16 C3 C2 117.6(2) . .
C16 C3 C4 118.0(2) . .
C2 C3 C4 120.5(2) . .
C19 C4 C3 118.68(14) . 4_575
C19 C4 C3 118.68(14) . .
C3 C4 C3 118.3(3) 4_575 .
C1 C10 C11 121.89(16) . .
C1 C10 C11 121.89(16) . 4_575
C11 C10 C11 105.5(3) . 4_575
C12 C11 C10 118.9(2) . .
C12 C11 C53 119.3(2) . .
C10 C11 C53 109.8(2) . .
C11 C12 C13 119.9(2) . .
C11 C12 C33 121.1(2) . .
C13 C12 C33 109.33(19) . .
C2 C13 C14 122.8(2) . .
C2 C13 C12 122.3(2) . .
C14 C13 C12 107.5(2) . .
C15 C14 C13 119.5(2) . .
C15 C14 C34 122.74(19) . .
C13 C14 C34 111.45(19) . .
C14 C15 C16 119.4(2) . .
C14 C15 C37 122.2(2) . .
C16 C15 C37 111.35(18) . .
C3 C16 C17 121.9(2) . .
C3 C16 C15 122.4(2) . .
C17 C16 C15 108.03(19) . .
C18 C17 C16 119.6(2) . .
C18 C17 C38 121.7(2) . .
C16 C17 C38 108.49(19) . .
C17 C18 C19 119.8(2) . .
C17 C18 C41 119.1(2) . .
C19 C18 C41 109.1(2) . .
C4 C19 C18 121.37(16) . .
C4 C19 C18 121.37(16) . 4_575
C18 C19 C18 106.6(3) . 4_575
C30 C30 C54 119.97(12) 4_575 .
C30 C30 C31 119.94(12) 4_575 .
C54 C30 C31 110.19(19) . .
C53 C31 C32 120.8(2) . .
C53 C31 C30 119.82(19) . .
C32 C31 C30 107.98(18) . .
C33 C32 C31 120.2(2) . .
C33 C32 C55 121.70(19) . .
C31 C32 C55 110.40(18) . .
C32 C33 C12 119.4(2) . .
C32 C33 C34 124.9(2) . .
C12 C33 C34 109.32(19) . .
C33 C34 C14 100.84(17) . .
C33 C34 C81 110.67(17) . .
C14 C34 C81 112.62(18) . .
C33 C34 C35 109.52(17) . .
C14 C34 C35 107.37(17) . .
C81 C34 C35 114.86(17) . .
C56 C35 C36 120.43(19) . .
C56 C35 C34 118.94(18) . .
C36 C35 C34 119.42(19) . .
C59 C36 C35 119.62(19) . .
C59 C36 C37 118.59(18) . .
C35 C36 C37 120.77(18) . .
C38 C37 C15 100.07(17) . .
C38 C37 C80 110.34(17) . .
C15 C37 C80 115.54(17) . .
C38 C37 C36 111.12(17) . .
C15 C37 C36 106.95(17) . .
C80 C37 C36 112.19(18) . .
C39 C38 C17 119.64(19) . .
C39 C38 C37 123.2(2) . .
C17 C38 C37 110.65(18) . .
C38 C39 C40 118.9(2) . .
C38 C39 C60 122.02(19) . .
C40 C39 C60 110.22(18) . .
C41 C40 C39 122.2(2) . .
C41 C40 C62 118.96(19) . .
C39 C40 C62 107.42(19) . .
C40 C41 C18 118.01(19) . .
C40 C41 C41 120.73(12) . 4_575
C18 C41 C41 107.29(12) . 4_575
C31 C53 C53 120.16(13) . 4_575
C31 C53 C11 118.65(19) . .
C53 C53 C11 107.18(12) 4_575 .
C71 C54 C30 120.44(19) . .
C71 C54 C55 125.20(19) . .
C30 C54 C55 109.06(18) . .
C32 C55 C56 110.39(17) . .
C32 C55 C82 110.14(17) . .
C56 C55 C82 112.29(17) . .
C32 C55 C54 100.11(16) . .
C56 C55 C54 109.46(17) . .
C82 C55 C54 113.80(18) . .
C57 C56 C35 118.74(19) . .
C57 C56 C55 116.10(19) . .
C35 C56 C55 123.98(18) . .
C56 C57 C58 120.4(2) . .
C56 C57 C72 126.06(19) . .
C58 C57 C72 109.76(17) . .
C59 C58 C57 122.41(19) . .
C59 C58 C74 123.20(19) . .
C57 C58 C74 108.56(18) . .
C58 C59 C36 118.27(19) . .
C58 C59 C60 116.89(18) . .
C36 C59 C60 123.59(19) . .
C39 C60 C79 114.05(18) . .
C39 C60 C61 100.66(17) . .
C79 C60 C61 109.43(17) . .
C39 C60 C59 111.17(17) . .
C79 C60 C59 111.20(17) . .
C61 C60 C59 109.80(17) . .
C62 C61 C75 121.32(19) . .
C62 C61 C60 109.56(18) . .
C75 C61 C60 124.08(19) . .
C61 C62 C62 119.86(12) . 4_575
C61 C62 C40 110.31(18) . .
C62 C62 C40 120.21(12) 4_575 .
C54 C71 C71 119.58(12) . 4_575
C54 C71 C72 116.56(18) . .
C71 C71 C72 122.12(11) 4_575 .
C71 C72 C73 112.14(17) . .
C71 C72 C57 109.37(17) . .
C73 C72 C57 99.71(16) . .
C71 C72 C83 111.44(17) . .
C73 C72 C83 110.03(17) . .
C57 C72 C83 113.65(17) . .
C74 C73 C73 119.36(12) . 4_575
C74 C73 C72 111.13(18) . .
C73 C73 C72 122.77(11) 4_575 .
C73 C74 C75 123.19(19) . .
C73 C74 C58 108.17(18) . .
C75 C74 C58 118.57(19) . .
C61 C75 C74 118.01(18) . .
C61 C75 C75 118.82(12) . 4_575
C74 C75 C75 117.30(12) . 4_575
F791 C79 F793 107.94(18) . .
F791 C79 F792 106.94(18) . .
F793 C79 F792 107.45(17) . .
F791 C79 C60 112.51(17) . .
F793 C79 C60 111.01(18) . .
F792 C79 C60 110.76(18) . .
F803 C80 F802 108.58(17) . .
F803 C80 F801 106.79(18) . .
F802 C80 F801 106.24(18) . .
F803 C80 C37 112.46(18) . .
F802 C80 C37 111.41(18) . .
F801 C80 C37 111.05(17) . .
F813 C81 F812 107.34(18) . .
F813 C81 F811 107.44(18) . .
F812 C81 F811 106.37(17) . .
F813 C81 C34 113.13(18) . .
F812 C81 C34 110.94(18) . .
F811 C81 C34 111.29(18) . .
F823 C82 F821 106.91(18) . .
F823 C82 F822 108.15(18) . .
F821 C82 F822 107.42(18) . .
F823 C82 C55 112.28(18) . .
F821 C82 C55 110.30(18) . .
F822 C82 C55 111.56(18) . .
F833 C83 F832 107.06(18) . .
F833 C83 F831 107.55(18) . .
F832 C83 F831 105.98(18) . .
F833 C83 C72 110.92(18) . .
F832 C83 C72 111.64(17) . .
F831 C83 C72 113.33(17) . .
C102 C101 C102 117.5(4) 4_575 .
C102 C101 C105 121.3(2) 4_575 .
C102 C101 C105 121.3(2) . .
C103 C102 C101 121.1(3) . .
C103 C102 H102 119.4 . .
C101 C102 H102 119.4 . .
C102 C103 C104 120.6(3) . .
C102 C103 H103 119.7 . .
C104 C103 H103 119.7 . .
C103 C104 C103 119.1(4) 4_575 .
C103 C104 H104 120.5 4_575 .
C103 C104 H104 120.5 . .
C101 C105 H10A 109.5 . .
C101 C105 H10B 109.5 . .
H10A C105 H10B 109.5 . .
C101 C105 H10C 109.5 . .
H10A C105 H10C 109.5 . .
H10B C105 H10C 109.5 . .

loop_
_geom_bond_atom_site_label_1
_geom_bond_atom_site_label_2
_geom_bond_distance
_geom_bond_site_symmetry_2
C1 C10 1.419(5) .
C1 C2 1.452(3) .
C1 C2 1.452(3) 4_575
C2 C13 1.415(3) .
C2 C3 1.451(3) .
C3 C16 1.413(3) .
C3 C4 1.459(3) .
C4 C19 1.409(4) .
C4 C3 1.459(3) 4_575
C10 C11 1.440(3) .
C10 C11 1.440(3) 4_575
C11 C12 1.378(3) .
C11 C53 1.443(3) .
C12 C13 1.435(3) .
C12 C33 1.435(3) .
C13 C14 1.420(3) .
C14 C15 1.352(3) .
C14 C34 1.528(3) .
C15 C16 1.428(3) .
C15 C37 1.530(3) .
C16 C17 1.427(3) .
C17 C18 1.382(3) .
C17 C38 1.434(3) .
C18 C19 1.433(3) .
C18 C41 1.436(3) .
C19 C18 1.433(3) 4_575
C30 C30 1.395(4) 4_575
C30 C54 1.408(3) .
C30 C31 1.440(3) .
C31 C53 1.387(3) .
C31 C32 1.432(3) .
C32 C33 1.359(3) .
C32 C55 1.529(3) .
C33 C34 1.526(3) .
C34 C81 1.546(3) .
C34 C35 1.559(3) .
C35 C56 1.429(3) .
C35 C36 1.430(3) .
C36 C59 1.412(3) .
C36 C37 1.561(3) .
C37 C38 1.524(3) .
C37 C80 1.547(3) .
C38 C39 1.362(3) .
C39 C40 1.434(3) .
C39 C60 1.530(3) .
C40 C41 1.392(3) .
C40 C62 1.449(3) .
C41 C41 1.445(4) 4_575
C53 C53 1.439(4) 4_575
C54 C71 1.386(3) .
C54 C55 1.560(3) .
C55 C56 1.532(3) .
C55 C82 1.547(3) .
C56 C57 1.383(3) .
C57 C58 1.402(3) .
C57 C72 1.546(3) .
C58 C59 1.396(3) .
C58 C74 1.467(3) .
C59 C60 1.543(3) .
C60 C79 1.533(3) .
C60 C61 1.542(3) .
C61 C62 1.399(3) .
C61 C75 1.405(3) .
C62 C62 1.409(4) 4_575
C71 C71 1.434(4) 4_575
C71 C72 1.517(3) .
C72 C73 1.523(3) .
C72 C83 1.560(3) .
C73 C74 1.388(3) .
C73 C73 1.398(4) 4_575
C74 C75 1.431(3) .
C75 C75 1.447(4) 4_575
C79 F791 1.327(2) .
C79 F793 1.338(3) .
C79 F792 1.347(3) .
C80 F803 1.332(3) .
C80 F802 1.338(3) .
C80 F801 1.342(3) .
C81 F813 1.329(3) .
C81 F812 1.337(3) .
C81 F811 1.344(3) .
C82 F823 1.323(3) .
C82 F821 1.329(3) .
C82 F822 1.333(3) .
C83 F833 1.324(3) .
C83 F832 1.328(3) .
C83 F831 1.331(3) .
C101 C102 1.389(4) 4_575
C101 C102 1.389(4) .
C101 C105 1.503(7) .
C102 C103 1.374(4) .
C102 H102 0.9300 .
C103 C104 1.375(4) .
C103 H103 0.9300 .
C104 C103 1.375(4) 4_575
C104 H104 0.9300 .
C105 H10A 0.9600 .
C105 H10B 0.9600 .
C105 H10C 0.9600 .
